data_4340028
loop_
_publ_author_name
'Wu, Yin-Yin'
'Lu, Xiao-Wen'
'Qi, Miao'
'Su, Hu-Chao'
'Zhao, Xiao-Wei'
'Zhu, Qin-Yu'
'Dai, Jie'

_publ_section_title
;
 Titanium-oxo cluster with 9-anthracenecarboxylate antennae: a fluorescent
 and photocurrent transfer material.
;
_journal_issue 14
_journal_name_full 'Inorganic chemistry'
_journal_page_first 7233
_journal_page_last 7240
_journal_paper_doi 10.1021/ic500390j
_journal_volume 53
_journal_year 2014
_chemical_formula_sum 'C72 H76 O22 Ti6'
_chemical_formula_weight 1580.73
_chemical_name_systematic
; 
 ? 
;
_space_group_IT_number 2
_symmetry_cell_setting triclinic
_symmetry_space_group_name_Hall '-P 1'
_symmetry_space_group_name_H-M 'P -1'
_atom_sites_solution_hydrogens geom
_atom_sites_solution_primary direct
_atom_sites_solution_secondary difmap
_audit_creation_method SHELXL-97
_cell_angle_alpha 62.925(7)
_cell_angle_beta 76.066(9)
_cell_angle_gamma 86.708(10)
_cell_formula_units_Z 1
_cell_length_a 10.5478(17)
_cell_length_b 13.3791(18)
_cell_length_c 14.9213(14)
_cell_measurement_reflns_used 7076
_cell_measurement_temperature 293(2)
_cell_measurement_theta_max 27.5
_cell_measurement_theta_min 3.1
_cell_volume 1816.4(4)
_computing_structure_refinement 'SHELXL-97 (Sheldrick, 1997)'
_computing_structure_solution 'SHELXS-97 (Sheldrick, 1990)'
_diffrn_ambient_temperature 293(2)
_diffrn_detector_area_resol_mean 14.63
_diffrn_measured_fraction_theta_full 0.977
_diffrn_measured_fraction_theta_max 0.977
_diffrn_measurement_device_type 'Rigaku Saturn'
_diffrn_measurement_method \w
_diffrn_radiation_monochromator graphite
_diffrn_radiation_source 'fine-focus sealed tube'
_diffrn_radiation_type MoK\a
_diffrn_radiation_wavelength 0.71075
_diffrn_reflns_av_R_equivalents 0.0205
_diffrn_reflns_av_sigmaI/netI 0.0365
_diffrn_reflns_limit_h_max 13
_diffrn_reflns_limit_h_min -13
_diffrn_reflns_limit_k_max 17
_diffrn_reflns_limit_k_min -17
_diffrn_reflns_limit_l_max 19
_diffrn_reflns_limit_l_min -17
_diffrn_reflns_number 16658
_diffrn_reflns_theta_full 27.49
_diffrn_reflns_theta_max 27.49
_diffrn_reflns_theta_min 3.05
_exptl_absorpt_coefficient_mu 0.702
_exptl_absorpt_correction_T_max 0.8170
_exptl_absorpt_correction_T_min 0.6781
_exptl_absorpt_correction_type multi-scan
_exptl_absorpt_process_details 'Jacobson, R. (1998) Private communication '
_exptl_crystal_colour Red
_exptl_crystal_density_diffrn 1.445
_exptl_crystal_density_method 'not measured'
_exptl_crystal_description Block
_exptl_crystal_F_000 816
_exptl_crystal_size_max 0.60
_exptl_crystal_size_mid 0.30
_exptl_crystal_size_min 0.30
_refine_diff_density_max 0.643
_refine_diff_density_min -0.389
_refine_diff_density_rms 0.063
_refine_ls_extinction_method none
_refine_ls_goodness_of_fit_ref 1.079
_refine_ls_hydrogen_treatment mixed
_refine_ls_matrix_type full
_refine_ls_number_parameters 459
_refine_ls_number_reflns 8162
_refine_ls_number_restraints 9
_refine_ls_restrained_S_all 1.131
_refine_ls_R_factor_all 0.0548
_refine_ls_R_factor_gt 0.0419
_refine_ls_shift/su_max 0.001
_refine_ls_shift/su_mean 0.000
_refine_ls_structure_factor_coef Fsqd
_refine_ls_weighting_details 'calc w=1/[\s^2^(Fo^2^)+(0.0785P)^2^+0.0000P] where P=(Fo^2^+2Fc^2^)/3'
_refine_ls_weighting_scheme calc
_refine_ls_wR_factor_gt 0.1240
_refine_ls_wR_factor_ref 0.1312
_reflns_number_gt 6444
_reflns_number_total 8162
_reflns_threshold_expression >2sigma(I)
_cod_data_source_file ic500390j_si_002.cif
_cod_data_source_block 2
_cod_depositor_comments 'Adding full bibliography for 4340027--4340028.cif.'
_cod_original_sg_symbol_Hall '-P 1  '
_cod_original_sg_symbol_H-M 'P -1 '
_cod_database_code 4340028

loop_
_symmetry_equiv_pos_as_xyz
'x, y, z'
'-x, -y, -z'

loop_
_atom_site_label
_atom_site_type_symbol
_atom_site_fract_x
_atom_site_fract_y
_atom_site_fract_z
_atom_site_U_iso_or_equiv
_atom_site_adp_type
_atom_site_occupancy
_atom_site_symmetry_multiplicity
_atom_site_calc_flag
_atom_site_refinement_flags
Ti1 Ti 0.52617(4) 1.03845(3) 0.26757(3) 0.03131(12) Uani 1 1 d .
Ti2 Ti 0.62628(4) 0.83507(3) 0.45597(3) 0.02779(12) Uani 1 1 d .
Ti3 Ti 0.63708(4) 1.02384(3) 0.50877(3) 0.02794(12) Uani 1 1 d .
O1 O 0.72254(15) 1.05273(13) 0.21653(12) 0.0376(4) Uani 1 1 d .
O2 O 0.79447(15) 0.90935(13) 0.34165(12) 0.0353(4) Uani 1 1 d .
O3 O 0.49576(16) 1.00092(13) 0.16727(12) 0.0375(4) Uani 1 1 d .
O4 O 0.55902(15) 0.86303(13) 0.33283(12) 0.0330(4) Uani 1 1 d .
O5 O 0.44168(14) 0.81006(12) 0.53805(11) 0.0310(3) Uani 1 1 d .
O6 O 0.78146(14) 1.11894(13) 0.41636(12) 0.0338(4) Uani 1 1 d .
O7 O 0.50898(18) 1.18305(14) 0.20657(14) 0.0446(4) Uani 1 1 d .
O8 O 0.67698(15) 0.69655(13) 0.49878(13) 0.0368(4) Uani 1 1 d .
O9 O 0.69104(14) 0.88516(12) 0.53328(12) 0.0307(3) Uani 1 1 d .
O10 O 0.65566(14) 1.01137(13) 0.64117(12) 0.0325(3) Uani 1 1 d .
O11 O 0.54935(14) 1.00321(12) 0.40949(11) 0.0273(3) Uani 1 1 d .
C1 C 0.9396(3) 0.7995(2) 0.2225(2) 0.0462(6) Uani 1 1 d .
H1 H 0.8628 0.7849 0.2739 0.055 Uiso 1 1 calc R
C2 C 0.9957(3) 0.7136(3) 0.2061(3) 0.0608(8) Uani 1 1 d .
H2 H 0.9583 0.6408 0.2475 0.073 Uiso 1 1 calc R
C3 C 1.1104(3) 0.7334(3) 0.1267(3) 0.0614(8) Uani 1 1 d .
H3 H 1.1474 0.6739 0.1159 0.074 Uiso 1 1 calc R
C4 C 1.1660(3) 0.8379(3) 0.0670(2) 0.0533(7) Uani 1 1 d .
H4 H 1.2407 0.8502 0.0143 0.064 Uiso 1 1 calc R
C5 C 1.1122(2) 0.9307(2) 0.08321(19) 0.0412(6) Uani 1 1 d .
C6 C 0.9960(2) 0.9119(2) 0.16261(18) 0.0347(5) Uani 1 1 d .
C7 C 0.9545(3) 1.2100(2) 0.1274(2) 0.0502(7) Uani 1 1 d .
H7 H 0.8774 1.2022 0.1767 0.060 Uiso 1 1 calc R
C8 C 1.0195(3) 1.3127(3) 0.0683(2) 0.0641(9) Uani 1 1 d .
H8 H 0.9873 1.3741 0.0781 0.077 Uiso 1 1 calc R
C9 C 1.1370(3) 1.3265(3) -0.0086(3) 0.0712(10) Uani 1 1 d .
H9 H 1.1803 1.3972 -0.0493 0.085 Uiso 1 1 calc R
C10 C 1.1848(3) 1.2396(3) -0.0223(2) 0.0622(9) Uani 1 1 d .
H10 H 1.2616 1.2506 -0.0728 0.075 Uiso 1 1 calc R
C11 C 1.1220(2) 1.1295(2) 0.03810(19) 0.0450(6) Uani 1 1 d .
C12 C 1.0028(2) 1.1141(2) 0.11483(18) 0.0376(5) Uani 1 1 d .
C13 C 1.1714(2) 1.0383(3) 0.0239(2) 0.0480(7) Uani 1 1 d .
H13 H 1.2473 1.0496 -0.0275 0.058 Uiso 1 1 calc R
C14 C 0.9407(2) 1.0047(2) 0.17552(17) 0.0332(5) Uani 1 1 d .
C15 C 0.8113(2) 0.98811(19) 0.24993(17) 0.0330(5) Uani 1 1 d .
C16 C 0.4970(2) 0.8924(2) 0.18518(18) 0.0339(5) Uani 1 1 d .
C17 C 0.4625(3) 0.8561(2) 0.1198(2) 0.0444(6) Uani 1 1 d .
H17 H 0.4399 0.9069 0.0590 0.053 Uiso 1 1 calc R
C18 C 0.4629(3) 0.7418(2) 0.1481(2) 0.0527(7) Uani 1 1 d .
H18 H 0.4387 0.7156 0.1062 0.063 Uiso 1 1 calc R
C19 C 0.4987(3) 0.6664(2) 0.2375(2) 0.0515(7) Uani 1 1 d .
H19 H 0.4995 0.5903 0.2544 0.062 Uiso 1 1 calc R
C20 C 0.5333(2) 0.7024(2) 0.3021(2) 0.0415(6) Uani 1 1 d .
H20 H 0.5569 0.6514 0.3624 0.050 Uiso 1 1 calc R
C21 C 0.5322(2) 0.81516(19) 0.27568(18) 0.0324(5) Uani 1 1 d .
C22 C 0.7760(2) 1.23235(18) 0.37452(17) 0.0320(5) Uani 1 1 d .
C23 C 0.8836(2) 1.3069(2) 0.3109(2) 0.0407(6) Uani 1 1 d .
H23 H 0.9651 1.2804 0.2948 0.049 Uiso 1 1 calc R
C24 C 0.8672(3) 1.4209(2) 0.2721(2) 0.0488(7) Uani 1 1 d .
H24 H 0.9381 1.4716 0.2285 0.059 Uiso 1 1 calc R
C25 C 0.2535(3) 0.5393(2) 0.7028(2) 0.0508(7) Uani 1 1 d .
H25 H 0.2628 0.4622 0.7294 0.061 Uiso 1 1 calc R
C26 C 0.3604(2) 0.6136(2) 0.6383(2) 0.0411(6) Uani 1 1 d .
H26 H 0.4412 0.5868 0.6209 0.049 Uiso 1 1 calc R
C27 C 0.3458(2) 0.72704(18) 0.60039(17) 0.0308(5) Uani 1 1 d .
C28 C 0.5010(6) 1.2989(3) 0.1595(5) 0.149(3) Uani 1 1 d .
H28 H 0.4848 1.2966 0.0984 0.179 Uiso 1 1 calc RD
C29 C 0.6219(6) 1.3593(4) 0.0997(5) 0.164(3) Uani 1 1 d .
H29A H 0.6636 1.3300 0.0527 0.246 Uiso 1 1 calc R
H29B H 0.6771 1.3518 0.1448 0.246 Uiso 1 1 calc R
H29C H 0.6074 1.4373 0.0610 0.246 Uiso 1 1 calc R
C30 C 0.3845(8) 1.3404(5) 0.1758(6) 0.260(5) Uani 1 1 d U
H30A H 0.3718 1.3522 0.2360 0.389 Uiso 1 1 calc RD
H30B H 0.3170 1.2881 0.1864 0.389 Uiso 1 1 calc RD
H30C H 0.3808 1.4106 0.1165 0.389 Uiso 1 1 calc RD
C31 C 0.7509(4) 0.6072(3) 0.5536(3) 0.0720(10) Uani 1 1 d .
H31 H 0.6976 0.5685 0.6250 0.086 Uiso 1 1 calc R
C32 C 0.8695(5) 0.6490(4) 0.5601(6) 0.157(3) Uani 1 1 d .
H32A H 0.9255 0.6884 0.4918 0.235 Uiso 1 1 calc R
H32B H 0.9137 0.5872 0.6024 0.235 Uiso 1 1 calc R
H32C H 0.8485 0.6994 0.5905 0.235 Uiso 1 1 calc R
C33 C 0.7665(4) 0.5241(3) 0.5139(4) 0.0989(14) Uani 1 1 d .
H33A H 0.6819 0.4968 0.5182 0.148 Uiso 1 1 calc R
H33B H 0.8124 0.4625 0.5545 0.148 Uiso 1 1 calc R
H33C H 0.8155 0.5586 0.4428 0.148 Uiso 1 1 calc R
C34 C 0.7734(2) 1.0168(3) 0.6755(2) 0.0477(7) Uani 1 1 d .
H34 H 0.7491 0.9834 0.7514 0.057 Uiso 1 1 calc R
C35 C 0.8174(3) 1.1376(3) 0.6346(3) 0.0757(10) Uani 1 1 d .
H35A H 0.8337 1.1744 0.5603 0.114 Uiso 1 1 calc R
H35B H 0.8962 1.1414 0.6546 0.114 Uiso 1 1 calc R
H35C H 0.7503 1.1743 0.6627 0.114 Uiso 1 1 calc R
C36 C 0.8750(3) 0.9475(4) 0.6459(3) 0.0876(13) Uani 1 1 d .
H36A H 0.8391 0.8720 0.6739 0.131 Uiso 1 1 calc R
H36B H 0.9490 0.9466 0.6731 0.131 Uiso 1 1 calc R
H36C H 0.9022 0.9793 0.5717 0.131 Uiso 1 1 calc R

loop_
_atom_site_aniso_label
_atom_site_aniso_U_11
_atom_site_aniso_U_22
_atom_site_aniso_U_33
_atom_site_aniso_U_23
_atom_site_aniso_U_13
_atom_site_aniso_U_12
Ti1 0.0330(2) 0.0263(2) 0.0288(2) -0.00793(17) -0.00785(17) 0.00517(16)
Ti2 0.0267(2) 0.0238(2) 0.0273(2) -0.00836(17) -0.00443(16) 0.00458(15)
Ti3 0.0243(2) 0.0247(2) 0.0309(2) -0.01008(17) -0.00550(16) 0.00297(15)
O1 0.0319(8) 0.0329(9) 0.0350(9) -0.0077(7) -0.0015(7) 0.0029(7)
O2 0.0301(8) 0.0374(9) 0.0306(8) -0.0114(7) -0.0028(7) 0.0041(7)
O3 0.0429(9) 0.0358(9) 0.0311(8) -0.0119(7) -0.0122(7) 0.0061(7)
O4 0.0384(9) 0.0294(8) 0.0313(8) -0.0127(7) -0.0122(7) 0.0066(7)
O5 0.0276(8) 0.0236(7) 0.0324(8) -0.0067(7) -0.0031(6) 0.0006(6)
O6 0.0271(8) 0.0289(8) 0.0407(9) -0.0140(7) -0.0041(7) 0.0019(6)
O7 0.0518(11) 0.0276(9) 0.0445(10) -0.0077(8) -0.0136(8) 0.0087(7)
O8 0.0380(9) 0.0274(8) 0.0408(9) -0.0120(7) -0.0109(7) 0.0085(7)
O9 0.0304(8) 0.0279(8) 0.0321(8) -0.0115(7) -0.0105(6) 0.0078(6)
O10 0.0279(8) 0.0356(9) 0.0344(8) -0.0146(7) -0.0115(7) 0.0037(6)
O11 0.0256(7) 0.0260(7) 0.0270(7) -0.0104(6) -0.0047(6) 0.0026(6)
C1 0.0431(14) 0.0449(15) 0.0506(15) -0.0253(13) -0.0040(12) 0.0021(11)
C2 0.0646(19) 0.0508(18) 0.074(2) -0.0375(17) -0.0105(17) 0.0025(15)
C3 0.0604(19) 0.067(2) 0.074(2) -0.0483(19) -0.0159(16) 0.0206(16)
C4 0.0375(14) 0.080(2) 0.0519(17) -0.0408(17) -0.0075(13) 0.0164(14)
C5 0.0292(12) 0.0626(17) 0.0383(13) -0.0278(13) -0.0106(10) 0.0079(11)
C6 0.0281(11) 0.0445(14) 0.0337(12) -0.0194(11) -0.0078(10) 0.0025(10)
C7 0.0572(17) 0.0440(15) 0.0428(15) -0.0186(13) 0.0001(13) -0.0097(13)
C8 0.088(2) 0.0443(17) 0.0523(18) -0.0210(15) -0.0023(17) -0.0139(16)
C9 0.076(2) 0.056(2) 0.058(2) -0.0099(16) -0.0006(18) -0.0329(18)
C10 0.0499(17) 0.065(2) 0.0515(18) -0.0156(16) 0.0066(15) -0.0197(15)
C11 0.0350(13) 0.0551(17) 0.0350(13) -0.0131(12) -0.0032(11) -0.0104(12)
C12 0.0366(12) 0.0405(13) 0.0302(12) -0.0123(11) -0.0047(10) -0.0057(10)
C13 0.0292(12) 0.0698(19) 0.0372(14) -0.0214(14) 0.0000(11) 0.0007(12)
C14 0.0283(11) 0.0384(13) 0.0292(11) -0.0132(10) -0.0044(9) -0.0011(9)
C15 0.0327(12) 0.0330(12) 0.0317(12) -0.0153(10) -0.0028(10) -0.0012(9)
C16 0.0279(11) 0.0388(13) 0.0317(12) -0.0146(10) -0.0035(9) -0.0024(9)
C17 0.0450(14) 0.0481(15) 0.0380(13) -0.0157(12) -0.0139(11) -0.0008(12)
C18 0.0587(17) 0.0548(17) 0.0587(18) -0.0336(15) -0.0221(14) 0.0011(14)
C19 0.0581(17) 0.0360(14) 0.0652(18) -0.0246(14) -0.0197(15) 0.0018(12)
C20 0.0431(14) 0.0350(13) 0.0446(14) -0.0143(11) -0.0160(12) 0.0059(11)
C21 0.0262(11) 0.0347(12) 0.0346(12) -0.0157(10) -0.0042(9) 0.0008(9)
C22 0.0332(11) 0.0268(11) 0.0333(12) -0.0122(10) -0.0056(10) -0.0011(9)
C23 0.0306(12) 0.0376(13) 0.0500(15) -0.0205(12) -0.0005(11) -0.0037(10)
C24 0.0422(14) 0.0338(13) 0.0587(17) -0.0162(13) 0.0010(13) -0.0113(11)
C25 0.0525(16) 0.0254(12) 0.0611(17) -0.0137(12) -0.0020(14) -0.0020(11)
C26 0.0360(13) 0.0295(12) 0.0482(14) -0.0132(11) -0.0033(11) 0.0030(10)
C27 0.0300(11) 0.0289(11) 0.0302(11) -0.0109(9) -0.0060(9) -0.0015(9)
C28 0.133(4) 0.029(2) 0.207(6) 0.000(3) -0.020(4) 0.019(2)
C29 0.148(5) 0.052(3) 0.205(7) 0.015(3) -0.033(5) -0.030(3)
C30 0.219(7) 0.101(5) 0.292(9) -0.011(5) 0.047(7) 0.097(5)
C31 0.085(2) 0.0480(18) 0.092(3) -0.0285(18) -0.051(2) 0.0357(17)
C32 0.120(4) 0.110(4) 0.291(8) -0.092(5) -0.148(5) 0.060(3)
C33 0.122(3) 0.063(2) 0.128(4) -0.054(3) -0.045(3) 0.047(2)
C34 0.0336(13) 0.0698(19) 0.0440(15) -0.0252(14) -0.0195(11) 0.0089(12)
C35 0.062(2) 0.090(3) 0.079(2) -0.037(2) -0.0210(19) -0.0247(18)
C36 0.0541(19) 0.142(4) 0.103(3) -0.078(3) -0.0483(19) 0.052(2)

loop_
_atom_type_symbol
_atom_type_description
_atom_type_scat_dispersion_real
_atom_type_scat_dispersion_imag
_atom_type_scat_source
C C 0.0033 0.0016 'International Tables Vol C Tables 4.2.6.8 and 6.1.1.4'
H H 0.0000 0.0000 'International Tables Vol C Tables 4.2.6.8 and 6.1.1.4'
O O 0.0106 0.0060 'International Tables Vol C Tables 4.2.6.8 and 6.1.1.4'
Ti Ti 0.2776 0.4457 'International Tables Vol C Tables 4.2.6.8 and 6.1.1.4'

loop_
_geom_angle_atom_site_label_1
_geom_angle_atom_site_label_2
_geom_angle_atom_site_label_3
_geom_angle
_geom_angle_site_symmetry_1
_geom_angle_site_symmetry_3
O7 Ti1 O3 99.77(8) . .
O7 Ti1 O10 99.05(8) . 2_676
O3 Ti1 O10 94.43(7) . 2_676
O7 Ti1 O1 94.16(8) . .
O3 Ti1 O1 94.97(7) . .
O10 Ti1 O1 162.24(7) 2_676 .
O7 Ti1 O11 105.41(7) . .
O3 Ti1 O11 154.27(7) . .
O10 Ti1 O11 76.65(6) 2_676 .
O1 Ti1 O11 88.47(7) . .
O7 Ti1 O4 175.77(7) . .
O3 Ti1 O4 78.22(7) . .
O10 Ti1 O4 84.86(6) 2_676 .
O1 Ti1 O4 82.36(6) . .
O11 Ti1 O4 76.98(6) . .
O7 Ti1 Ti3 100.68(6) . 2_676
O3 Ti1 Ti3 130.48(5) . 2_676
O10 Ti1 Ti3 37.97(5) 2_676 2_676
O1 Ti1 Ti3 127.65(5) . 2_676
O11 Ti1 Ti3 39.21(4) . 2_676
O4 Ti1 Ti3 83.39(4) . 2_676
O7 Ti1 Ti2 144.63(7) . .
O3 Ti1 Ti2 114.66(5) . .
O10 Ti1 Ti2 86.63(5) 2_676 .
O1 Ti1 Ti2 75.76(5) . .
O11 Ti1 Ti2 41.74(4) . .
O4 Ti1 Ti2 36.70(4) . .
Ti3 Ti1 Ti2 63.332(16) 2_676 .
O8 Ti2 O9 102.78(7) . .
O8 Ti2 O5 101.76(7) . .
O9 Ti2 O5 95.82(7) . .
O8 Ti2 O4 103.92(7) . .
O9 Ti2 O4 151.53(7) . .
O5 Ti2 O4 88.30(7) . .
O8 Ti2 O2 95.69(7) . .
O9 Ti2 O2 86.50(7) . .
O5 Ti2 O2 161.38(7) . .
O4 Ti2 O2 81.20(7) . .
O8 Ti2 O11 176.01(6) . .
O9 Ti2 O11 78.01(6) . .
O5 Ti2 O11 74.26(6) . .
O4 Ti2 O11 76.04(6) . .
O2 Ti2 O11 88.25(6) . .
O8 Ti2 Ti3 137.31(6) . .
O9 Ti2 Ti3 34.71(5) . .
O5 Ti2 Ti3 84.53(5) . .
O4 Ti2 Ti3 118.54(5) . .
O2 Ti2 Ti3 87.04(5) . .
O11 Ti2 Ti3 43.31(4) . .
O8 Ti2 Ti1 142.99(6) . .
O9 Ti2 Ti1 112.21(5) . .
O5 Ti2 Ti1 86.72(5) . .
O4 Ti2 Ti1 39.73(4) . .
O2 Ti2 Ti1 75.37(5) . .
O11 Ti2 Ti1 37.76(4) . .
Ti3 Ti2 Ti1 78.888(16) . .
O8 Ti2 Ti3 140.65(5) . 2_676
O9 Ti2 Ti3 86.19(5) . 2_676
O5 Ti2 Ti3 38.90(4) . 2_676
O4 Ti2 Ti3 79.43(5) . 2_676
O2 Ti2 Ti3 123.29(5) . 2_676
O11 Ti2 Ti3 35.36(4) . 2_676
Ti3 Ti2 Ti3 58.243(17) . 2_676
Ti1 Ti2 Ti3 56.277(15) . 2_676
O9 Ti3 O6 103.75(7) . .
O9 Ti3 O10 94.71(7) . .
O6 Ti3 O10 101.54(7) . .
O9 Ti3 O11 104.42(7) . 2_676
O6 Ti3 O11 151.76(7) . 2_676
O10 Ti3 O11 78.21(6) . 2_676
O9 Ti3 O11 82.95(7) . .
O6 Ti3 O11 101.07(7) . .
O10 Ti3 O11 157.17(6) . .
O11 Ti3 O11 80.40(6) 2_676 .
O9 Ti3 O5 171.31(7) . 2_676
O6 Ti3 O5 77.48(6) . 2_676
O10 Ti3 O5 93.45(6) . 2_676
O11 Ti3 O5 74.36(6) 2_676 2_676
O11 Ti3 O5 88.37(6) . 2_676
O9 Ti3 Ti2 35.44(5) . .
O6 Ti3 Ti2 107.34(5) . .
O10 Ti3 Ti2 126.56(5) . .
O11 Ti3 Ti2 94.49(4) 2_676 .
O11 Ti3 Ti2 47.51(4) . .
O5 Ti3 Ti2 135.89(5) 2_676 .
O9 Ti3 Ti3 94.58(5) . 2_676
O6 Ti3 Ti3 134.22(6) . 2_676
O10 Ti3 Ti3 118.53(5) . 2_676
O11 Ti3 Ti3 40.73(4) 2_676 2_676
O11 Ti3 Ti3 39.67(4) . 2_676
O5 Ti3 Ti3 78.86(4) 2_676 2_676
Ti2 Ti3 Ti3 66.656(17) . 2_676
O9 Ti3 Ti1 97.25(5) . 2_676
O6 Ti3 Ti1 137.10(5) . 2_676
O10 Ti3 Ti1 39.06(4) . 2_676
O11 Ti3 Ti1 39.70(4) 2_676 2_676
O11 Ti3 Ti1 118.50(4) . 2_676
O5 Ti3 Ti1 87.22(4) 2_676 2_676
Ti2 Ti3 Ti1 111.349(18) . 2_676
Ti3 Ti3 Ti1 79.493(19) 2_676 2_676
O9 Ti3 Ti2 143.30(5) . 2_676
O6 Ti3 Ti2 112.31(5) . 2_676
O10 Ti3 Ti2 84.85(5) . 2_676
O11 Ti3 Ti2 39.49(4) 2_676 2_676
O11 Ti3 Ti2 83.71(4) . 2_676
O5 Ti3 Ti2 34.88(4) 2_676 2_676
Ti2 Ti3 Ti2 121.759(17) . 2_676
Ti3 Ti3 Ti2 55.102(16) 2_676 2_676
Ti1 Ti3 Ti2 60.390(14) 2_676 2_676
C15 O1 Ti1 132.31(15) . .
C15 O2 Ti2 131.18(15) . .
C16 O3 Ti1 119.61(15) . .
C21 O4 Ti2 144.36(14) . .
C21 O4 Ti1 112.01(14) . .
Ti2 O4 Ti1 103.56(7) . .
C27 O5 Ti2 141.73(14) . .
C27 O5 Ti3 111.20(13) . 2_676
Ti2 O5 Ti3 106.22(6) . 2_676
C22 O6 Ti3 121.29(14) . .
C28 O7 Ti1 177.1(3) . .
C31 O8 Ti2 152.7(2) . .
Ti3 O9 Ti2 109.85(8) . .
C34 O10 Ti3 130.48(14) . .
C34 O10 Ti1 125.81(14) . 2_676
Ti3 O10 Ti1 102.97(7) . 2_676
Ti3 O11 Ti1 101.09(7) 2_676 .
Ti3 O11 Ti3 99.60(6) 2_676 .
Ti1 O11 Ti3 153.92(8) . .
Ti3 O11 Ti2 105.15(6) 2_676 .
Ti1 O11 Ti2 100.50(6) . .
Ti3 O11 Ti2 89.18(6) . .
C2 C1 C6 121.4(2) . .
C2 C1 H1 119.3 . .
C6 C1 H1 119.3 . .
C1 C2 C3 120.7(3) . .
C1 C2 H2 119.6 . .
C3 C2 H2 119.6 . .
C4 C3 C2 120.2(3) . .
C4 C3 H3 119.9 . .
C2 C3 H3 119.9 . .
C3 C4 C5 121.0(2) . .
C3 C4 H4 119.5 . .
C5 C4 H4 119.5 . .
C13 C5 C6 119.3(2) . .
C13 C5 C4 121.3(2) . .
C6 C5 C4 119.4(2) . .
C14 C6 C5 119.0(2) . .
C14 C6 C1 123.7(2) . .
C5 C6 C1 117.3(2) . .
C8 C7 C12 121.0(2) . .
C8 C7 H7 119.5 . .
C12 C7 H7 119.5 . .
C7 C8 C9 120.3(3) . .
C7 C8 H8 119.9 . .
C9 C8 H8 119.9 . .
C10 C9 C8 120.5(3) . .
C10 C9 H9 119.8 . .
C8 C9 H9 119.8 . .
C9 C10 C11 121.9(3) . .
C9 C10 H10 119.0 . .
C11 C10 H10 119.0 . .
C13 C11 C10 122.2(2) . .
C13 C11 C12 119.3(2) . .
C10 C11 C12 118.4(3) . .
C14 C12 C7 123.5(2) . .
C14 C12 C11 118.6(2) . .
C7 C12 C11 117.9(2) . .
C11 C13 C5 122.6(2) . .
C11 C13 H13 118.7 . .
C5 C13 H13 118.7 . .
C6 C14 C12 121.01(19) . .
C6 C14 C15 119.4(2) . .
C12 C14 C15 119.5(2) . .
O2 C15 O1 123.5(2) . .
O2 C15 C14 118.9(2) . .
O1 C15 C14 117.6(2) . .
O3 C16 C17 123.1(2) . .
O3 C16 C21 116.5(2) . .
C17 C16 C21 120.4(2) . .
C18 C17 C16 118.0(3) . .
C18 C17 H17 121.0 . .
C16 C17 H17 121.0 . .
C19 C18 C17 121.0(3) . .
C19 C18 H18 119.5 . .
C17 C18 H18 119.5 . .
C20 C19 C18 120.9(2) . .
C20 C19 H19 119.5 . .
C18 C19 H19 119.5 . .
C21 C20 C19 118.7(2) . .
C21 C20 H20 120.7 . .
C19 C20 H20 120.7 . .
O4 C21 C20 125.7(2) . .
O4 C21 C16 113.3(2) . .
C20 C21 C16 121.0(2) . .
O6 C22 C23 123.5(2) . .
O6 C22 C27 116.33(19) . 2_676
C23 C22 C27 120.2(2) . 2_676
C24 C23 C22 118.7(2) . .
C24 C23 H23 120.6 . .
C22 C23 H23 120.6 . .
C23 C24 C25 120.9(2) . 2_676
C23 C24 H24 119.6 . .
C25 C24 H24 119.6 2_676 .
C24 C25 C26 120.4(2) 2_676 .
C24 C25 H25 119.8 2_676 .
C26 C25 H25 119.8 . .
C27 C26 C25 119.3(2) . .
C27 C26 H26 120.4 . .
C25 C26 H26 120.4 . .
O5 C27 C26 126.2(2) . .
O5 C27 C22 113.36(19) . 2_676
C26 C27 C22 120.5(2) . 2_676
C30 C28 O7 118.3(5) . .
C30 C28 C29 127.6(5) . .
O7 C28 C29 114.0(4) . .
C30 C28 H28 90.3 . .
O7 C28 H28 90.3 . .
C29 C28 H28 90.3 . .
C28 C29 H29A 109.5 . .
C28 C29 H29B 109.5 . .
H29A C29 H29B 109.5 . .
C28 C29 H29C 109.5 . .
H29A C29 H29C 109.5 . .
H29B C29 H29C 109.5 . .
C28 C30 H30A 109.5 . .
C28 C30 H30B 109.5 . .
H30A C30 H30B 109.5 . .
C28 C30 H30C 109.5 . .
H30A C30 H30C 109.5 . .
H30B C30 H30C 109.5 . .
O8 C31 C32 111.3(3) . .
O8 C31 C33 110.8(3) . .
C32 C31 C33 115.9(4) . .
O8 C31 H31 106.0 . .
C32 C31 H31 106.0 . .
C33 C31 H31 106.0 . .
C31 C32 H32A 109.5 . .
C31 C32 H32B 109.5 . .
H32A C32 H32B 109.5 . .
C31 C32 H32C 109.5 . .
H32A C32 H32C 109.5 . .
H32B C32 H32C 109.5 . .
C31 C33 H33A 109.5 . .
C31 C33 H33B 109.5 . .
H33A C33 H33B 109.5 . .
C31 C33 H33C 109.5 . .
H33A C33 H33C 109.5 . .
H33B C33 H33C 109.5 . .
O10 C34 C36 109.9(2) . .
O10 C34 C35 109.3(2) . .
C36 C34 C35 114.6(3) . .
O10 C34 H34 107.6 . .
C36 C34 H34 107.6 . .
C35 C34 H34 107.6 . .
C34 C35 H35A 109.5 . .
C34 C35 H35B 109.5 . .
H35A C35 H35B 109.5 . .
C34 C35 H35C 109.5 . .
H35A C35 H35C 109.5 . .
H35B C35 H35C 109.5 . .
C34 C36 H36A 109.5 . .
C34 C36 H36B 109.5 . .
H36A C36 H36B 109.5 . .
C34 C36 H36C 109.5 . .
H36A C36 H36C 109.5 . .
H36B C36 H36C 109.5 . .

loop_
_geom_bond_atom_site_label_1
_geom_bond_atom_site_label_2
_geom_bond_distance
_geom_bond_site_symmetry_2
Ti1 O7 1.7437(17) .
Ti1 O3 1.8784(17) .
Ti1 O10 2.0100(15) 2_676
Ti1 O1 2.0149(16) .
Ti1 O11 2.0234(15) .
Ti1 O4 2.1366(16) .
Ti1 Ti3 3.1084(7) 2_676
Ti1 Ti2 3.2492(7) .
Ti2 O8 1.7611(16) .
Ti2 O9 1.8391(16) .
Ti2 O5 1.9891(15) .
Ti2 O4 1.9976(16) .
Ti2 O2 2.0607(15) .
Ti2 O11 2.2002(15) .
Ti2 Ti3 2.9833(6) .
Ti2 Ti3 3.3397(7) 2_676
Ti3 O9 1.8061(15) .
Ti3 O6 1.8584(15) .
Ti3 O10 1.9626(16) .
Ti3 O11 2.0025(15) 2_676
Ti3 O11 2.0466(16) .
Ti3 O5 2.1842(15) 2_676
Ti3 Ti3 3.0929(9) 2_676
Ti3 Ti1 3.1085(7) 2_676
Ti3 Ti2 3.3398(7) 2_676
O1 C15 1.270(3) .
O2 C15 1.267(3) .
O3 C16 1.352(3) .
O4 C21 1.361(3) .
O5 C27 1.363(2) .
O5 Ti3 2.1841(15) 2_676
O6 C22 1.356(3) .
O7 C28 1.387(4) .
O8 C31 1.421(3) .
O10 C34 1.470(3) .
O10 Ti1 2.0100(15) 2_676
O11 Ti3 2.0024(14) 2_676
C1 C2 1.357(4) .
C1 C6 1.428(3) .
C1 H1 0.9300 .
C2 C3 1.413(4) .
C2 H2 0.9300 .
C3 C4 1.342(4) .
C3 H3 0.9300 .
C4 C5 1.431(4) .
C4 H4 0.9300 .
C5 C13 1.386(4) .
C5 C6 1.426(3) .
C6 C14 1.413(3) .
C7 C8 1.359(4) .
C7 C12 1.429(4) .
C7 H7 0.9300 .
C8 C9 1.426(4) .
C8 H8 0.9300 .
C9 C10 1.323(4) .
C9 H9 0.9300 .
C10 C11 1.428(4) .
C10 H10 0.9300 .
C11 C13 1.384(4) .
C11 C12 1.434(3) .
C12 C14 1.418(3) .
C13 H13 0.9300 .
C14 C15 1.492(3) .
C16 C17 1.394(3) .
C16 C21 1.399(3) .
C17 C18 1.389(4) .
C17 H17 0.9300 .
C18 C19 1.384(4) .
C18 H18 0.9300 .
C19 C20 1.382(4) .
C19 H19 0.9300 .
C20 C21 1.375(3) .
C20 H20 0.9300 .
C22 C23 1.390(3) .
C22 C27 1.400(3) 2_676
C23 C24 1.381(3) .
C23 H23 0.9300 .
C24 C25 1.385(4) 2_676
C24 H24 0.9300 .
C25 C24 1.385(4) 2_676
C25 C26 1.386(3) .
C25 H25 0.9300 .
C26 C27 1.372(3) .
C26 H26 0.9300 .
C27 C22 1.400(3) 2_676
C28 C30 1.333(7) .
C28 C29 1.411(7) .
C28 H28 0.9800 .
C29 H29A 0.9600 .
C29 H29B 0.9600 .
C29 H29C 0.9600 .
C30 H30A 0.9600 .
C30 H30B 0.9600 .
C30 H30C 0.9600 .
C31 C32 1.441(5) .
C31 C33 1.465(5) .
C31 H31 0.9800 .
C32 H32A 0.9600 .
C32 H32B 0.9600 .
C32 H32C 0.9600 .
C33 H33A 0.9600 .
C33 H33B 0.9600 .
C33 H33C 0.9600 .
C34 C36 1.494(4) .
C34 C35 1.501(4) .
C34 H34 0.9800 .
C35 H35A 0.9600 .
C35 H35B 0.9600 .
C35 H35C 0.9600 .
C36 H36A 0.9600 .
C36 H36B 0.9600 .
C36 H36C 0.9600 .

loop_
_geom_torsion_atom_site_label_1
_geom_torsion_atom_site_label_2
_geom_torsion_atom_site_label_3
_geom_torsion_atom_site_label_4
_geom_torsion
_geom_torsion_site_symmetry_1
_geom_torsion_site_symmetry_4
O7 Ti1 Ti2 O8 -159.21(13) . .
O3 Ti1 Ti2 O8 6.56(11) . .
O10 Ti1 Ti2 O8 99.89(10) 2_676 .
O1 Ti1 Ti2 O8 -82.40(10) . .
O11 Ti1 Ti2 O8 173.55(11) . .
O4 Ti1 Ti2 O8 13.97(11) . .
Ti3 Ti1 Ti2 O8 131.23(9) 2_676 .
O7 Ti1 Ti2 O9 0.58(12) . .
O3 Ti1 Ti2 O9 166.36(7) . .
O10 Ti1 Ti2 O9 -100.31(7) 2_676 .
O1 Ti1 Ti2 O9 77.40(7) . .
O11 Ti1 Ti2 O9 -26.66(8) . .
O4 Ti1 Ti2 O9 173.77(9) . .
Ti3 Ti1 Ti2 O9 -68.97(5) 2_676 .
O7 Ti1 Ti2 O5 95.53(12) . .
O3 Ti1 Ti2 O5 -98.69(7) . .
O10 Ti1 Ti2 O5 -5.36(6) 2_676 .
O1 Ti1 Ti2 O5 172.35(7) . .
O11 Ti1 Ti2 O5 68.29(8) . .
O4 Ti1 Ti2 O5 -91.28(8) . .
Ti3 Ti1 Ti2 O5 25.98(5) 2_676 .
O7 Ti1 Ti2 O4 -173.18(12) . .
O3 Ti1 Ti2 O4 -7.41(9) . .
O10 Ti1 Ti2 O4 85.92(8) 2_676 .
O1 Ti1 Ti2 O4 -96.36(9) . .
O11 Ti1 Ti2 O4 159.58(9) . .
Ti3 Ti1 Ti2 O4 117.26(7) 2_676 .
O7 Ti1 Ti2 O2 -79.35(12) . .
O3 Ti1 Ti2 O2 86.42(7) . .
O10 Ti1 Ti2 O2 179.75(6) 2_676 .
O1 Ti1 Ti2 O2 -2.54(7) . .
O11 Ti1 Ti2 O2 -106.59(8) . .
O4 Ti1 Ti2 O2 93.83(8) . .
Ti3 Ti1 Ti2 O2 -148.91(5) 2_676 .
O7 Ti1 Ti2 O11 27.24(12) . .
O3 Ti1 Ti2 O11 -166.99(8) . .
O10 Ti1 Ti2 O11 -73.66(8) 2_676 .
O1 Ti1 Ti2 O11 104.06(8) . .
O4 Ti1 Ti2 O11 -159.58(9) . .
Ti3 Ti1 Ti2 O11 -42.32(6) 2_676 .
O7 Ti1 Ti2 Ti3 10.47(11) . .
O3 Ti1 Ti2 Ti3 176.25(6) . .
O10 Ti1 Ti2 Ti3 -90.42(5) 2_676 .
O1 Ti1 Ti2 Ti3 87.29(5) . .
O11 Ti1 Ti2 Ti3 -16.77(6) . .
O4 Ti1 Ti2 Ti3 -176.35(7) . .
Ti3 Ti1 Ti2 Ti3 -59.083(17) 2_676 .
O7 Ti1 Ti2 Ti3 69.56(11) . 2_676
O3 Ti1 Ti2 Ti3 -124.67(6) . 2_676
O10 Ti1 Ti2 Ti3 -31.34(5) 2_676 2_676
O1 Ti1 Ti2 Ti3 146.37(5) . 2_676
O11 Ti1 Ti2 Ti3 42.32(6) . 2_676
O4 Ti1 Ti2 Ti3 -117.26(7) . 2_676
O8 Ti2 Ti3 O9 7.07(11) . .
O5 Ti2 Ti3 O9 108.49(9) . .
O4 Ti2 Ti3 O9 -166.45(10) . .
O2 Ti2 Ti3 O9 -88.13(9) . .
O11 Ti2 Ti3 O9 -178.71(9) . .
Ti1 Ti2 Ti3 O9 -163.79(8) . .
Ti3 Ti2 Ti3 O9 139.16(8) 2_676 .
O8 Ti2 Ti3 O6 96.53(10) . .
O9 Ti2 Ti3 O6 89.46(10) . .
O5 Ti2 Ti3 O6 -162.04(7) . .
O4 Ti2 Ti3 O6 -76.98(8) . .
O2 Ti2 Ti3 O6 1.34(7) . .
O11 Ti2 Ti3 O6 -89.25(8) . .
Ti1 Ti2 Ti3 O6 -74.32(6) . .
Ti3 Ti2 Ti3 O6 -131.38(6) 2_676 .
O8 Ti2 Ti3 O10 -22.97(10) . .
O9 Ti2 Ti3 O10 -30.04(10) . .
O5 Ti2 Ti3 O10 78.46(7) . .
O4 Ti2 Ti3 O10 163.52(7) . .
O2 Ti2 Ti3 O10 -118.16(7) . .
O11 Ti2 Ti3 O10 151.25(8) . .
Ti1 Ti2 Ti3 O10 166.18(6) . .
Ti3 Ti2 Ti3 O10 109.12(6) 2_676 .
O8 Ti2 Ti3 O11 -101.62(9) . 2_676
O9 Ti2 Ti3 O11 -108.68(9) . 2_676
O5 Ti2 Ti3 O11 -0.19(6) . 2_676
O4 Ti2 Ti3 O11 84.87(7) . 2_676
O2 Ti2 Ti3 O11 163.19(7) . 2_676
O11 Ti2 Ti3 O11 72.61(8) . 2_676
Ti1 Ti2 Ti3 O11 87.53(5) . 2_676
Ti3 Ti2 Ti3 O11 30.48(4) 2_676 2_676
O8 Ti2 Ti3 O11 -174.23(9) . .
O9 Ti2 Ti3 O11 178.71(9) . .
O5 Ti2 Ti3 O11 -72.80(7) . .
O4 Ti2 Ti3 O11 12.26(7) . .
O2 Ti2 Ti3 O11 90.58(7) . .
Ti1 Ti2 Ti3 O11 14.92(5) . .
Ti3 Ti2 Ti3 O11 -42.13(5) 2_676 .
O8 Ti2 Ti3 O5 -173.71(9) . 2_676
O9 Ti2 Ti3 O5 179.22(10) . 2_676
O5 Ti2 Ti3 O5 -72.28(8) . 2_676
O4 Ti2 Ti3 O5 12.78(8) . 2_676
O2 Ti2 Ti3 O5 91.10(7) . 2_676
O11 Ti2 Ti3 O5 0.51(7) . 2_676
Ti1 Ti2 Ti3 O5 15.44(6) . 2_676
Ti3 Ti2 Ti3 O5 -41.62(5) 2_676 2_676
O8 Ti2 Ti3 Ti3 -132.09(8) . 2_676
O9 Ti2 Ti3 Ti3 -139.16(8) . 2_676
O5 Ti2 Ti3 Ti3 -30.66(5) . 2_676
O4 Ti2 Ti3 Ti3 54.40(5) . 2_676
O2 Ti2 Ti3 Ti3 132.71(5) . 2_676
O11 Ti2 Ti3 Ti3 42.13(5) . 2_676
Ti1 Ti2 Ti3 Ti3 57.055(18) . 2_676
O8 Ti2 Ti3 Ti1 -64.55(8) . 2_676
O9 Ti2 Ti3 Ti1 -71.61(8) . 2_676
O5 Ti2 Ti3 Ti1 36.88(5) . 2_676
O4 Ti2 Ti3 Ti1 121.94(5) . 2_676
O2 Ti2 Ti3 Ti1 -159.74(5) . 2_676
O11 Ti2 Ti3 Ti1 109.68(6) . 2_676
Ti1 Ti2 Ti3 Ti1 124.602(17) . 2_676
Ti3 Ti2 Ti3 Ti1 67.546(19) 2_676 2_676
O8 Ti2 Ti3 Ti2 -132.09(8) . 2_676
O9 Ti2 Ti3 Ti2 -139.16(8) . 2_676
O5 Ti2 Ti3 Ti2 -30.66(5) . 2_676
O4 Ti2 Ti3 Ti2 54.40(5) . 2_676
O2 Ti2 Ti3 Ti2 132.72(5) . 2_676
O11 Ti2 Ti3 Ti2 42.13(5) . 2_676
Ti1 Ti2 Ti3 Ti2 57.056(18) . 2_676
Ti3 Ti2 Ti3 Ti2 0.0 2_676 2_676
O7 Ti1 O1 C15 157.1(2) . .
O3 Ti1 O1 C15 -102.7(2) . .
O10 Ti1 O1 C15 19.0(4) 2_676 .
O11 Ti1 O1 C15 51.8(2) . .
O4 Ti1 O1 C15 -25.3(2) . .
Ti3 Ti1 O1 C15 50.2(2) 2_676 .
Ti2 Ti1 O1 C15 11.5(2) . .
O8 Ti2 O2 C15 139.0(2) . .
O9 Ti2 O2 C15 -118.5(2) . .
O5 Ti2 O2 C15 -20.7(3) . .
O4 Ti2 O2 C15 35.7(2) . .
O11 Ti2 O2 C15 -40.4(2) . .
Ti3 Ti2 O2 C15 -83.77(19) . .
Ti1 Ti2 O2 C15 -4.49(19) . .
Ti3 Ti2 O2 C15 -35.4(2) 2_676 .
O7 Ti1 O3 C16 -178.48(15) . .
O10 Ti1 O3 C16 -78.50(16) 2_676 .
O1 Ti1 O3 C16 86.42(16) . .
O11 Ti1 O3 C16 -10.4(3) . .
O4 Ti1 O3 C16 5.31(15) . .
Ti3 Ti1 O3 C16 -65.26(17) 2_676 .
Ti2 Ti1 O3 C16 9.82(17) . .
O8 Ti2 O4 C21 5.2(2) . .
O9 Ti2 O4 C21 164.4(2) . .
O5 Ti2 O4 C21 -96.5(2) . .
O2 Ti2 O4 C21 98.9(2) . .
O11 Ti2 O4 C21 -170.7(2) . .
Ti3 Ti2 O4 C21 -179.3(2) . .
Ti1 Ti2 O4 C21 176.6(3) . .
Ti3 Ti2 O4 C21 -134.6(2) 2_676 .
O8 Ti2 O4 Ti1 -171.39(7) . .
O9 Ti2 O4 Ti1 -12.17(17) . .
O5 Ti2 O4 Ti1 86.91(7) . .
O2 Ti2 O4 Ti1 -77.66(7) . .
O11 Ti2 O4 Ti1 12.72(6) . .
Ti3 Ti2 O4 Ti1 4.08(8) . .
Ti3 Ti2 O4 Ti1 48.77(5) 2_676 .
O7 Ti1 O4 C21 -66.7(11) . .
O3 Ti1 O4 C21 -4.73(13) . .
O10 Ti1 O4 C21 90.89(13) 2_676 .
O1 Ti1 O4 C21 -101.46(13) . .
O11 Ti1 O4 C21 168.35(14) . .
Ti3 Ti1 O4 C21 129.05(13) 2_676 .
Ti2 Ti1 O4 C21 -177.86(17) . .
O7 Ti1 O4 Ti2 111.1(10) . .
O3 Ti1 O4 Ti2 173.13(8) . .
O10 Ti1 O4 Ti2 -91.25(7) 2_676 .
O1 Ti1 O4 Ti2 76.40(8) . .
O11 Ti1 O4 Ti2 -13.79(6) . .
Ti3 Ti1 O4 Ti2 -53.10(5) 2_676 .
O8 Ti2 O5 C27 -11.4(2) . .
O9 Ti2 O5 C27 -115.8(2) . .
O4 Ti2 O5 C27 92.4(2) . .
O2 Ti2 O5 C27 147.8(2) . .
O11 Ti2 O5 C27 168.4(2) . .
Ti3 Ti2 O5 C27 -148.7(2) . .
Ti1 Ti2 O5 C27 132.2(2) . .
Ti3 Ti2 O5 C27 167.6(3) 2_676 .
O8 Ti2 O5 Ti3 -179.07(7) . 2_676
O9 Ti2 O5 Ti3 76.55(8) . 2_676
O4 Ti2 O5 Ti3 -75.21(7) . 2_676
O2 Ti2 O5 Ti3 -19.8(2) . 2_676
O11 Ti2 O5 Ti3 0.77(6) . 2_676
Ti3 Ti2 O5 Ti3 43.68(6) . 2_676
Ti1 Ti2 O5 Ti3 -35.46(6) . 2_676
O9 Ti3 O6 C22 176.07(16) . .
O10 Ti3 O6 C22 -86.10(17) . .
O11 Ti3 O6 C22 0.4(3) 2_676 .
O11 Ti3 O6 C22 90.71(17) . .
O5 Ti3 O6 C22 4.90(16) 2_676 .
Ti2 Ti3 O6 C22 139.42(15) . .
Ti3 Ti3 O6 C22 65.41(18) 2_676 .
Ti1 Ti3 O6 C22 -66.92(19) 2_676 .
Ti2 Ti3 O6 C22 3.02(18) 2_676 .
O3 Ti1 O7 C28 -135(6) . .
O10 Ti1 O7 C28 128(6) 2_676 .
O1 Ti1 O7 C28 -40(6) . .
O11 Ti1 O7 C28 50(6) . .
O4 Ti1 O7 C28 -74(6) . .
Ti3 Ti1 O7 C28 90(6) 2_676 .
Ti2 Ti1 O7 C28 31(6) . .
O9 Ti2 O8 C31 -11.0(4) . .
O5 Ti2 O8 C31 -109.8(4) . .
O4 Ti2 O8 C31 159.0(4) . .
O2 Ti2 O8 C31 76.7(4) . .
O11 Ti2 O8 C31 -112.0(10) . .
Ti3 Ti2 O8 C31 -15.1(5) . .
Ti1 Ti2 O8 C31 149.8(4) . .
Ti3 Ti2 O8 C31 -110.8(4) 2_676 .
O6 Ti3 O9 Ti2 -100.68(9) . .
O10 Ti3 O9 Ti2 156.21(8) . .
O11 Ti3 O9 Ti2 77.19(8) 2_676 .
O11 Ti3 O9 Ti2 -0.96(7) . .
O5 Ti3 O9 Ti2 -3.6(4) 2_676 .
Ti3 Ti3 O9 Ti2 37.04(7) 2_676 .
Ti1 Ti3 O9 Ti2 117.01(6) 2_676 .
Ti2 Ti3 O9 Ti2 68.51(11) 2_676 .
O8 Ti2 O9 Ti3 -175.09(7) . .
O5 Ti2 O9 Ti3 -71.61(8) . .
O4 Ti2 O9 Ti3 25.59(17) . .
O2 Ti2 O9 Ti3 89.85(8) . .
O11 Ti2 O9 Ti3 0.90(6) . .
Ti1 Ti2 O9 Ti3 17.21(8) . .
Ti3 Ti2 O9 Ti3 -33.87(7) 2_676 .
O9 Ti3 O10 C34 74.7(2) . .
O6 Ti3 O10 C34 -30.4(2) . .
O11 Ti3 O10 C34 178.5(2) 2_676 .
O11 Ti3 O10 C34 157.7(2) . .
O5 Ti3 O10 C34 -108.3(2) 2_676 .
Ti2 Ti3 O10 C34 91.6(2) . .
Ti3 Ti3 O10 C34 172.51(18) 2_676 .
Ti1 Ti3 O10 C34 170.4(2) 2_676 .
Ti2 Ti3 O10 C34 -142.14(19) 2_676 .
O9 Ti3 O10 Ti1 -95.71(8) . 2_676
O6 Ti3 O10 Ti1 159.21(7) . 2_676
O11 Ti3 O10 Ti1 8.06(6) 2_676 2_676
O11 Ti3 O10 Ti1 -12.7(2) . 2_676
O5 Ti3 O10 Ti1 81.29(7) 2_676 2_676
Ti2 Ti3 O10 Ti1 -78.78(7) . 2_676
Ti3 Ti3 O10 Ti1 2.11(8) 2_676 2_676
Ti2 Ti3 O10 Ti1 47.45(6) 2_676 2_676
O7 Ti1 O11 Ti3 88.06(8) . 2_676
O3 Ti1 O11 Ti3 -79.76(15) . 2_676
O10 Ti1 O11 Ti3 -7.80(6) 2_676 2_676
O1 Ti1 O11 Ti3 -178.04(7) . 2_676
O4 Ti1 O11 Ti3 -95.53(7) . 2_676
Ti2 Ti1 O11 Ti3 -107.89(8) . 2_676
O7 Ti1 O11 Ti3 -53.85(19) . .
O3 Ti1 O11 Ti3 138.33(18) . .
O10 Ti1 O11 Ti3 -149.71(19) 2_676 .
O1 Ti1 O11 Ti3 40.05(18) . .
O4 Ti1 O11 Ti3 122.56(18) . .
Ti3 Ti1 O11 Ti3 -141.9(2) 2_676 .
Ti2 Ti1 O11 Ti3 110.20(19) . .
O7 Ti1 O11 Ti2 -164.05(7) . .
O3 Ti1 O11 Ti2 28.13(17) . .
O10 Ti1 O11 Ti2 100.09(7) 2_676 .
O1 Ti1 O11 Ti2 -70.15(7) . .
O4 Ti1 O11 Ti2 12.36(6) . .
Ti3 Ti1 O11 Ti2 107.89(8) 2_676 .
O9 Ti3 O11 Ti3 105.98(7) . 2_676
O6 Ti3 O11 Ti3 -151.32(7) . 2_676
O10 Ti3 O11 Ti3 20.61(19) . 2_676
O11 Ti3 O11 Ti3 -0.002(1) 2_676 2_676
O5 Ti3 O11 Ti3 -74.41(6) 2_676 2_676
Ti2 Ti3 O11 Ti3 105.23(7) . 2_676
Ti1 Ti3 O11 Ti3 11.53(7) 2_676 2_676
Ti2 Ti3 O11 Ti3 -39.75(5) 2_676 2_676
O9 Ti3 O11 Ti1 -111.90(18) . .
O6 Ti3 O11 Ti1 -9.20(19) . .
O10 Ti3 O11 Ti1 162.74(15) . .
O11 Ti3 O11 Ti1 142.1(2) 2_676 .
O5 Ti3 O11 Ti1 67.71(18) 2_676 .
Ti2 Ti3 O11 Ti1 -112.65(19) . .
Ti3 Ti3 O11 Ti1 142.1(2) 2_676 .
Ti1 Ti3 O11 Ti1 153.66(15) 2_676 .
Ti2 Ti3 O11 Ti1 102.37(17) 2_676 .
O9 Ti3 O11 Ti2 0.75(5) . .
O6 Ti3 O11 Ti2 103.45(6) . .
O10 Ti3 O11 Ti2 -84.61(16) . .
O11 Ti3 O11 Ti2 -105.23(7) 2_676 .
O5 Ti3 O11 Ti2 -179.64(5) 2_676 .
Ti3 Ti3 O11 Ti2 -105.23(7) 2_676 .
Ti1 Ti3 O11 Ti2 -93.69(4) 2_676 .
Ti2 Ti3 O11 Ti2 -144.98(4) 2_676 .
O8 Ti2 O11 Ti3 1.4(10) . 2_676
O9 Ti2 O11 Ti3 -100.48(8) . 2_676
O5 Ti2 O11 Ti3 -0.83(6) . 2_676
O4 Ti2 O11 Ti3 91.36(7) . 2_676
O2 Ti2 O11 Ti3 172.72(7) . 2_676
Ti3 Ti2 O11 Ti3 -99.73(7) . 2_676
Ti1 Ti2 O11 Ti3 104.64(8) . 2_676
O8 Ti2 O11 Ti1 -103.3(10) . .
O9 Ti2 O11 Ti1 154.88(8) . .
O5 Ti2 O11 Ti1 -105.48(7) . .
O4 Ti2 O11 Ti1 -13.29(6) . .
O2 Ti2 O11 Ti1 68.08(7) . .
Ti3 Ti2 O11 Ti1 155.63(8) . .
Ti3 Ti2 O11 Ti1 -104.64(8) 2_676 .
O8 Ti2 O11 Ti3 101.1(10) . .
O9 Ti2 O11 Ti3 -0.75(5) . .
O5 Ti2 O11 Ti3 98.89(7) . .
O4 Ti2 O11 Ti3 -168.91(7) . .
O2 Ti2 O11 Ti3 -87.55(6) . .
Ti1 Ti2 O11 Ti3 -155.63(8) . .
Ti3 Ti2 O11 Ti3 99.73(7) 2_676 .
C6 C1 C2 C3 -1.8(5) . .
C1 C2 C3 C4 0.6(5) . .
C2 C3 C4 C5 1.0(5) . .
C3 C4 C5 C13 178.0(3) . .
C3 C4 C5 C6 -1.4(4) . .
C13 C5 C6 C14 3.0(4) . .
C4 C5 C6 C14 -177.6(2) . .
C13 C5 C6 C1 -179.2(2) . .
C4 C5 C6 C1 0.2(4) . .
C2 C1 C6 C14 179.1(3) . .
C2 C1 C6 C5 1.3(4) . .
C12 C7 C8 C9 0.8(5) . .
C7 C8 C9 C10 -0.9(6) . .
C8 C9 C10 C11 0.1(5) . .
C9 C10 C11 C13 179.8(3) . .
C9 C10 C11 C12 0.8(5) . .
C8 C7 C12 C14 178.7(3) . .
C8 C7 C12 C11 0.1(4) . .
C13 C11 C12 C14 1.4(4) . .
C10 C11 C12 C14 -179.5(3) . .
C13 C11 C12 C7 -179.9(3) . .
C10 C11 C12 C7 -0.9(4) . .
C10 C11 C13 C5 179.0(3) . .
C12 C11 C13 C5 -2.0(4) . .
C6 C5 C13 C11 -0.3(4) . .
C4 C5 C13 C11 -179.6(3) . .
C5 C6 C14 C12 -3.5(3) . .
C1 C6 C14 C12 178.8(2) . .
C5 C6 C14 C15 173.0(2) . .
C1 C6 C14 C15 -4.7(4) . .
C7 C12 C14 C6 -177.3(2) . .
C11 C12 C14 C6 1.3(4) . .
C7 C12 C14 C15 6.2(4) . .
C11 C12 C14 C15 -175.2(2) . .
Ti2 O2 C15 O1 14.0(3) . .
Ti2 O2 C15 C14 -164.17(15) . .
Ti1 O1 C15 O2 -19.0(4) . .
Ti1 O1 C15 C14 159.15(16) . .
C6 C14 C15 O2 50.9(3) . .
C12 C14 C15 O2 -132.5(2) . .
C6 C14 C15 O1 -127.3(2) . .
C12 C14 C15 O1 49.3(3) . .
Ti1 O3 C16 C17 173.34(17) . .
Ti1 O3 C16 C21 -5.1(3) . .
O3 C16 C17 C18 -177.7(2) . .
C21 C16 C17 C18 0.7(4) . .
C16 C17 C18 C19 -1.1(4) . .
C17 C18 C19 C20 1.0(4) . .
C18 C19 C20 C21 -0.3(4) . .
Ti2 O4 C21 C20 9.3(4) . .
Ti1 O4 C21 C20 -174.27(19) . .
Ti2 O4 C21 C16 -172.96(17) . .
Ti1 O4 C21 C16 3.5(2) . .
C19 C20 C21 O4 177.5(2) . .
C19 C20 C21 C16 -0.1(4) . .
O3 C16 C21 O4 0.6(3) . .
C17 C16 C21 O4 -177.98(19) . .
O3 C16 C21 C20 178.4(2) . .
C17 C16 C21 C20 -0.1(3) . .
Ti3 O6 C22 C23 175.33(19) . .
Ti3 O6 C22 C27 -4.0(3) . 2_676
O6 C22 C23 C24 179.8(2) . .
C27 C22 C23 C24 -1.0(4) 2_676 .
C22 C23 C24 C25 1.1(4) . 2_676
C24 C25 C26 C27 0.6(4) 2_676 .
Ti2 O5 C27 C26 8.7(4) . .
Ti3 O5 C27 C26 175.9(2) 2_676 .
Ti2 O5 C27 C22 -171.85(17) . 2_676
Ti3 O5 C27 C22 -4.6(2) 2_676 2_676
C25 C26 C27 O5 178.7(2) . .
C25 C26 C27 C22 -0.7(4) . 2_676
Ti1 O7 C28 C30 -135(6) . .
Ti1 O7 C28 C29 44(6) . .
Ti2 O8 C31 C32 -27.8(7) . .
Ti2 O8 C31 C33 -158.4(3) . .
Ti3 O10 C34 C36 -44.9(3) . .
Ti1 O10 C34 C36 123.5(3) 2_676 .
Ti3 O10 C34 C35 81.6(3) . .
Ti1 O10 C34 C35 -110.0(2) 2_676 .
